data_1566171
loop_
_publ_author_name
'Marquise, Nada'
'Harford, Philip J.'
'Chevallier, Floris'
'Roisnel, Thierry'
'Dorcet, Vincent'
'Gagez, Anne-Laure'
'Sabl\'e, Sophie'
'Picot, Laurent'
'Thi\'ery, Val\'erie'
'Wheatley, Andrew E.H.'
'Gros, Philippe C.'
'Mongin, Florence'

_publ_section_title
;
 Synthesis of azafluorenones and related compounds using
 deprotocupration--aroylation followed by intramolecular direct arylation
;
_journal_issue 47
_journal_name_full Tetrahedron
_journal_page_first 10123
_journal_page_last 10133
_journal_paper_doi 10.1016/j.tet.2013.09.030
_journal_volume 69
_journal_year 2013
_chemical_absolute_configuration ad
_chemical_compound_source 'synthesis as described'
_chemical_formula_moiety 'C11 H6 N2 O2'
_chemical_formula_sum 'C11 H6 N2 O2'
_chemical_formula_weight 198.18
_space_group_IT_number 7
_space_group_name_Hall 'P -2yc'
_space_group_name_H-M_alt 'P 1 c 1'
_symmetry_cell_setting monoclinic
_symmetry_Int_Tables_number 7
_symmetry_space_group_name_Hall 'P -2yc'
_symmetry_space_group_name_H-M 'P 1 c 1'
_atom_sites_solution_hydrogens geom
_atom_sites_solution_primary direct
_atom_sites_solution_secondary difmap
_cell_angle_alpha 90
_cell_angle_beta 97.678(10)
_cell_angle_gamma 90
_cell_formula_units_Z 4
_cell_length_a 3.7934(8)
_cell_length_b 20.911(4)
_cell_length_c 10.908(2)
_cell_measurement_reflns_used 1929
_cell_measurement_temperature 150(2)
_cell_measurement_theta_max 26.44
_cell_measurement_theta_min 2.71
_cell_measurement_wavelength 0.71073
_cell_volume 857.5(3)
_computing_cell_refinement 'Bruker APEX2 (Bruker, 2006)'
_computing_data_collection 'Bruker APEX2 (Bruker, 2006)'
_computing_data_reduction 'Bruker APEX2 (Bruker, 2006)'
_computing_molecular_graphics 'Ortep-3 for Windows (Farrugia, 1997)'
_computing_publication_material
;
           WinGX publication routines (Farrugia, 1999),
           CRYSCAL (T. Roisnel, local program)
;
_computing_structure_refinement 'SHELXL-97 (Sheldrick, 1997)'
_computing_structure_solution 'SIR97 (Altomare et al., 1999)'
_diffrn_ambient_temperature 150(2)
_diffrn_detector 'CCD plate'
_diffrn_measured_fraction_theta_full 0.981
_diffrn_measured_fraction_theta_max 0.981
_diffrn_measurement_device_type 'APEXII, Bruker-AXS'
_diffrn_measurement_method 'CCD rotation images, thin slices'
_diffrn_radiation_monochromator graphite
_diffrn_radiation_probe x-ray
_diffrn_radiation_type MoK\a
_diffrn_radiation_wavelength 0.71073
_diffrn_reflns_av_R_equivalents 0.0402
_diffrn_reflns_av_unetI/netI 0.059
_diffrn_reflns_limit_h_max 4
_diffrn_reflns_limit_h_min -3
_diffrn_reflns_limit_k_max 26
_diffrn_reflns_limit_k_min -24
_diffrn_reflns_limit_l_max 12
_diffrn_reflns_limit_l_min -13
_diffrn_reflns_number 6251
_diffrn_reflns_theta_full 27.28
_diffrn_reflns_theta_max 27.28
_diffrn_reflns_theta_min 2.92
_exptl_absorpt_coefficient_mu 0.109
_exptl_absorpt_correction_T_max 0.993
_exptl_absorpt_correction_T_min 0.854
_exptl_absorpt_correction_type multi-scan
_exptl_absorpt_process_details
;
  [Sheldrick, G.M. (2002). SADABS Bruker AXS Inc., Madison, Wisconsin, USA]
;
_exptl_crystal_colour colourless
_exptl_crystal_density_diffrn 1.535
_exptl_crystal_density_method 'not measured'
_exptl_crystal_description stick
_exptl_crystal_F_000 408
_exptl_crystal_size_max 0.6
_exptl_crystal_size_mid 0.16
_exptl_crystal_size_min 0.06
_refine_diff_density_max 0.221
_refine_diff_density_min -0.235
_refine_diff_density_rms 0.048
_refine_ls_abs_structure_details 'Flack H D (1983), Acta Cryst. A39, 876-881'
_refine_ls_abs_structure_Flack 0.5(12)
_refine_ls_extinction_method none
_refine_ls_goodness_of_fit_ref 1.018
_refine_ls_hydrogen_treatment constr
_refine_ls_matrix_type full
_refine_ls_number_parameters 271
_refine_ls_number_reflns 2910
_refine_ls_number_restraints 2
_refine_ls_restrained_S_all 1.018
_refine_ls_R_factor_all 0.0634
_refine_ls_R_factor_gt 0.0416
_refine_ls_shift/su_max 0.016
_refine_ls_shift/su_mean 0.002
_refine_ls_structure_factor_coef Fsqd
_refine_ls_weighting_details 'calc w=1/[\s^2^(Fo^2^)+(0.0492P)^2^+0.0000P] where P=(Fo^2^+2Fc^2^)/3'
_refine_ls_weighting_scheme calc
_refine_ls_wR_factor_gt 0.0876
_refine_ls_wR_factor_ref 0.0974
_reflns_number_gt 2263
_reflns_number_total 2910
_reflns_threshold_expression >2sigma(I)
_cod_data_source_file Tetrahedron-2013-69-10123.cif
_cod_data_source_block 20
_cod_depositor_comments
;

2022-03-18
Z value and formula fixed to values more according to usual
chemical conventions.                 miguel
;
_cod_original_formula_sum 'C22 H12 N4 O4'
_cod_original_formula_weight 396.36
_cod_original_formula_moiety '2(C11 H6 N2 O2)'
_cod_original_formula_units_Z 2
_cod_original_sg_symbol_H-M 'P c'
_cod_database_code 1566171

loop_
_symmetry_equiv_pos_as_xyz
'x, y, z'
'x, -y, z+1/2'

loop_
_atom_site_label
_atom_site_type_symbol
_atom_site_fract_x
_atom_site_fract_y
_atom_site_fract_z
_atom_site_U_iso_or_equiv
_atom_site_adp_type
_atom_site_occupancy
_atom_site_symmetry_multiplicity
_atom_site_calc_flag
_atom_site_refinement_flags
_atom_site_disorder_assembly
_atom_site_disorder_group
O1 O 0.0452(6) 0.13381(9) 0.13907(18) 0.0355(6) Uani 1 1 d . . .
C2 C 0.2309(8) 0.12357(13) 0.2380(2) 0.0249(7) Uani 1 1 d . . .
C3 C 0.3576(8) 0.05934(13) 0.2786(3) 0.0223(6) Uani 1 1 d . . .
C4 C 0.2795(9) 0.00432(13) 0.2076(3) 0.0288(7) Uani 1 1 d . . .
H4 H 0.1406 0.0072 0.1286 0.035 Uiso 1 1 calc R . .
C5 C 0.4043(9) -0.05419(14) 0.2524(3) 0.0332(8) Uani 1 1 d . . .
H5 H 0.3541 -0.0922 0.2055 0.04 Uiso 1 1 calc R . .
C6 C 0.6067(9) -0.05590(13) 0.3689(3) 0.0320(7) Uani 1 1 d . . .
H6 H 0.6913 -0.0963 0.3999 0.038 Uiso 1 1 calc R . .
N7 N 0.6898(6) -0.00464(11) 0.4399(2) 0.0274(6) Uani 1 1 d . . .
C8 C 0.5638(8) 0.05080(13) 0.3937(2) 0.0230(6) Uani 1 1 d . . .
O2 O 0.6632(6) 0.10068(9) 0.47366(17) 0.0268(5) Uani 1 1 d . . .
C10 C 0.5429(8) 0.16128(13) 0.4412(3) 0.0240(7) Uani 1 1 d . . .
N11 N 0.6500(7) 0.20361(11) 0.5291(2) 0.0291(6) Uani 1 1 d . . .
C12 C 0.5530(8) 0.26466(14) 0.5039(3) 0.0327(7) Uani 1 1 d . . .
H12 H 0.6293 0.2964 0.5639 0.039 Uiso 1 1 calc R . .
C13 C 0.3482(8) 0.28369(14) 0.3953(3) 0.0324(7) Uani 1 1 d . . .
H13 H 0.2832 0.3273 0.3825 0.039 Uiso 1 1 calc R . .
C14 C 0.2404(8) 0.23872(13) 0.3066(3) 0.0267(7) Uani 1 1 d . . .
H14 H 0.1002 0.2509 0.2316 0.032 Uiso 1 1 calc R . .
C15 C 0.3387(7) 0.17462(13) 0.3275(2) 0.0222(6) Uani 1 1 d . . .
O21 O 0.8620(6) 0.35469(8) 0.15529(18) 0.0315(5) Uani 1 1 d . . .
C22 C 0.7274(8) 0.37101(13) 0.0514(3) 0.0238(6) Uani 1 1 d . . .
C23 C 0.7516(8) 0.43599(13) 0.0029(2) 0.0216(6) Uani 1 1 d . . .
C24 C 0.9343(8) 0.48538(12) 0.0725(3) 0.0252(6) Uani 1 1 d . . .
H24 H 1.0522 0.4772 0.1534 0.03 Uiso 1 1 calc R . .
C25 C 0.9404(8) 0.54563(13) 0.0223(3) 0.0284(7) Uani 1 1 d . . .
H25 H 1.0589 0.5799 0.0679 0.034 Uiso 1 1 calc R . .
C26 C 0.7673(8) 0.55518(13) -0.0979(3) 0.0302(7) Uani 1 1 d . . .
H26 H 0.7744 0.5968 -0.1326 0.036 Uiso 1 1 calc R . .
N27 N 0.5927(6) 0.50940(11) -0.1669(2) 0.0264(6) Uani 1 1 d . . .
C28 C 0.5896(8) 0.45216(13) -0.1155(2) 0.0228(6) Uani 1 1 d . . .
O29 O 0.4020(5) 0.40861(9) -0.19328(17) 0.0270(5) Uani 1 1 d . . .
C30 C 0.3732(8) 0.34660(13) -0.1533(2) 0.0233(6) Uani 1 1 d . . .
N31 N 0.1883(6) 0.30998(12) -0.2384(2) 0.0289(6) Uani 1 1 d . . .
C32 C 0.1441(8) 0.24870(14) -0.2069(3) 0.0317(7) Uani 1 1 d . . .
H32 H 0.015 0.2213 -0.2662 0.038 Uiso 1 1 calc R . .
C33 C 0.2770(8) 0.22310(13) -0.0921(3) 0.0294(7) Uani 1 1 d . . .
H33 H 0.2355 0.1796 -0.0733 0.035 Uiso 1 1 calc R . .
C34 C 0.4689(8) 0.26202(12) -0.0067(3) 0.0269(7) Uani 1 1 d . . .
H34 H 0.5649 0.2456 0.0719 0.032 Uiso 1 1 calc R . .
C35 C 0.5225(7) 0.32619(13) -0.0360(2) 0.0215(6) Uani 1 1 d . . .

loop_
_atom_site_aniso_label
_atom_site_aniso_U_11
_atom_site_aniso_U_22
_atom_site_aniso_U_33
_atom_site_aniso_U_23
_atom_site_aniso_U_13
_atom_site_aniso_U_12
O1 0.0383(15) 0.0382(11) 0.0262(12) 0.0064(9) -0.0102(10) -0.0031(10)
C2 0.0245(17) 0.0298(16) 0.0202(16) 0.0060(12) 0.0027(13) -0.0010(13)
C3 0.0188(16) 0.0279(15) 0.0204(15) 0.0034(12) 0.0035(12) -0.0004(11)
C4 0.0271(18) 0.0381(17) 0.0211(15) 0.0013(12) 0.0031(12) -0.0066(13)
C5 0.040(2) 0.0272(16) 0.0341(18) -0.0038(13) 0.0108(15) -0.0039(13)
C6 0.0280(18) 0.0293(16) 0.0399(19) 0.0050(14) 0.0091(14) 0.0020(13)
N7 0.0243(16) 0.0289(13) 0.0283(14) 0.0065(10) 0.0006(11) 0.0036(10)
C8 0.0195(16) 0.0286(16) 0.0208(15) 0.0034(12) 0.0020(11) -0.0009(12)
O2 0.0298(12) 0.0278(11) 0.0208(11) 0.0020(8) -0.0041(8) -0.0011(8)
C10 0.0213(16) 0.0304(16) 0.0205(16) 0.0035(12) 0.0035(12) -0.0012(12)
N11 0.0300(16) 0.0331(14) 0.0238(14) -0.0036(11) 0.0022(11) -0.0036(11)
C12 0.030(2) 0.0354(16) 0.0335(18) -0.0069(14) 0.0089(14) -0.0055(14)
C13 0.0271(19) 0.0303(16) 0.0414(19) -0.0012(13) 0.0105(14) 0.0017(13)
C14 0.0234(17) 0.0301(16) 0.0272(16) 0.0076(12) 0.0066(12) 0.0013(12)
C15 0.0163(15) 0.0270(15) 0.0232(15) 0.0022(12) 0.0021(11) -0.0006(11)
O21 0.0413(14) 0.0321(10) 0.0186(10) 0.0003(9) -0.0052(9) 0.0058(9)
C22 0.0184(16) 0.0340(16) 0.0193(15) -0.0016(12) 0.0031(11) 0.0051(12)
C23 0.0189(16) 0.0290(15) 0.0174(14) -0.0007(11) 0.0038(11) 0.0056(11)
C24 0.0229(16) 0.0324(15) 0.0204(14) -0.0012(12) 0.0028(11) 0.0022(12)
C25 0.0270(18) 0.0346(16) 0.0241(15) -0.0041(13) 0.0051(13) -0.0051(13)
C26 0.0307(18) 0.0320(16) 0.0292(16) -0.0005(13) 0.0085(13) 0.0008(13)
N27 0.0234(15) 0.0330(13) 0.0226(13) 0.0032(10) 0.0027(10) 0.0021(10)
C28 0.0179(16) 0.0310(16) 0.0192(15) -0.0017(12) 0.0010(11) -0.0020(12)
O29 0.0289(13) 0.0328(11) 0.0172(10) 0.0011(8) -0.0041(9) -0.0024(9)
C30 0.0216(16) 0.0297(15) 0.0189(15) 0.0000(12) 0.0045(12) 0.0027(12)
N31 0.0254(15) 0.0372(14) 0.0235(13) -0.0060(11) 0.0009(10) -0.0009(11)
C32 0.0276(19) 0.0360(17) 0.0311(17) -0.0116(13) 0.0025(13) -0.0013(13)
C33 0.0281(18) 0.0277(15) 0.0335(17) -0.0027(12) 0.0084(13) -0.0014(12)
C34 0.0202(17) 0.0338(16) 0.0276(16) 0.0021(13) 0.0061(12) 0.0050(12)
C35 0.0190(15) 0.0251(15) 0.0209(15) -0.0017(11) 0.0050(11) 0.0010(12)

loop_
_atom_type_symbol
_atom_type_description
_atom_type_scat_dispersion_real
_atom_type_scat_dispersion_imag
_atom_type_scat_source
C C 0.0033 0.0016 'International Tables Vol C Tables 4.2.6.8 and 6.1.1.4'
H H 0 0 'International Tables Vol C Tables 4.2.6.8 and 6.1.1.4'
N N 0.0061 0.0033 'International Tables Vol C Tables 4.2.6.8 and 6.1.1.4'
O O 0.0106 0.006 'International Tables Vol C Tables 4.2.6.8 and 6.1.1.4'

loop_
_geom_angle_atom_site_label_1
_geom_angle_atom_site_label_2
_geom_angle_atom_site_label_3
_geom_angle
_geom_angle_site_symmetry_1
_geom_angle_site_symmetry_3
O1 C2 C15 122.3(2) . .
O1 C2 C3 123.3(3) . .
C15 C2 C3 114.4(2) . .
C4 C3 C8 116.4(2) . .
C4 C3 C2 123.2(2) . .
C8 C3 C2 120.4(2) . .
C5 C4 C3 119.8(2) . .
C5 C4 H4 120.1 . .
C3 C4 H4 120.1 . .
C4 C5 C6 117.9(3) . .
C4 C5 H5 121.1 . .
C6 C5 H5 121.1 . .
N7 C6 C5 124.5(3) . .
N7 C6 H6 117.8 . .
C5 C6 H6 117.8 . .
C8 N7 C6 115.9(2) . .
N7 C8 O2 111.5(2) . .
N7 C8 C3 125.6(2) . .
O2 C8 C3 122.9(2) . .
C8 O2 C10 118.69(19) . .
N11 C10 O2 111.6(2) . .
N11 C10 C15 125.9(2) . .
O2 C10 C15 122.4(2) . .
C10 N11 C12 115.8(2) . .
N11 C12 C13 123.6(3) . .
N11 C12 H12 118.2 . .
C13 C12 H12 118.2 . .
C14 C13 C12 119.1(3) . .
C14 C13 H13 120.4 . .
C12 C13 H13 120.4 . .
C13 C14 C15 119.6(3) . .
C13 C14 H14 120.2 . .
C15 C14 H14 120.2 . .
C10 C15 C14 116.0(2) . .
C10 C15 C2 121.1(2) . .
C14 C15 C2 122.9(2) . .
O21 C22 C23 123.5(2) . .
O21 C22 C35 122.4(2) . .
C23 C22 C35 114.0(2) . .
C28 C23 C24 116.4(2) . .
C28 C23 C22 121.2(2) . .
C24 C23 C22 122.4(2) . .
C25 C24 C23 119.4(2) . .
C25 C24 H24 120.3 . .
C23 C24 H24 120.3 . .
C24 C25 C26 118.2(2) . .
C24 C25 H25 120.9 . .
C26 C25 H25 120.9 . .
N27 C26 C25 124.1(3) . .
N27 C26 H26 118 . .
C25 C26 H26 118 . .
C28 N27 C26 116.1(2) . .
N27 C28 O29 111.7(2) . .
N27 C28 C23 125.7(2) . .
O29 C28 C23 122.5(2) . .
C30 O29 C28 119.0(2) . .
N31 C30 O29 112.2(2) . .
N31 C30 C35 125.2(2) . .
O29 C30 C35 122.6(2) . .
C30 N31 C32 116.3(2) . .
N31 C32 C33 123.6(3) . .
N31 C32 H32 118.2 . .
C33 C32 H32 118.2 . .
C34 C33 C32 118.6(3) . .
C34 C33 H33 120.7 . .
C32 C33 H33 120.7 . .
C33 C34 C35 119.6(3) . .
C33 C34 H34 120.2 . .
C35 C34 H34 120.2 . .
C30 C35 C34 116.7(2) . .
C30 C35 C22 120.7(2) . .
C34 C35 C22 122.6(2) . .

loop_
_geom_bond_atom_site_label_1
_geom_bond_atom_site_label_2
_geom_bond_distance
_geom_bond_site_symmetry_2
O1 C2 1.226(3) .
C2 C15 1.467(4) .
C2 C3 1.474(4) .
C3 C4 1.396(4) .
C3 C8 1.399(3) .
C4 C5 1.378(4) .
C4 H4 0.95 .
C5 C6 1.395(4) .
C5 H5 0.95 .
C6 N7 1.335(4) .
C6 H6 0.95 .
N7 C8 1.327(3) .
C8 O2 1.379(3) .
O2 C10 1.377(3) .
C10 N11 1.328(3) .
C10 C15 1.400(4) .
N11 C12 1.347(4) .
C12 C13 1.385(4) .
C12 H12 0.95 .
C13 C14 1.372(4) .
C13 H13 0.95 .
C14 C15 1.402(4) .
C14 H14 0.95 .
O21 C22 1.227(3) .
C22 C23 1.465(4) .
C22 C35 1.481(3) .
C23 C28 1.396(4) .
C23 C24 1.408(4) .
C24 C25 1.375(4) .
C24 H24 0.95 .
C25 C26 1.400(4) .
C25 H25 0.95 .
C26 N27 1.337(4) .
C26 H26 0.95 .
N27 C28 1.323(3) .
C28 O29 1.376(3) .
O29 C30 1.377(3) .
C30 N31 1.329(3) .
C30 C35 1.395(4) .
N31 C32 1.343(4) .
C32 C33 1.393(4) .
C32 H32 0.95 .
C33 C34 1.371(4) .
C33 H33 0.95 .
C34 C35 1.401(4) .
C34 H34 0.95 .

loop_
_geom_torsion_atom_site_label_1
_geom_torsion_atom_site_label_2
_geom_torsion_atom_site_label_3
_geom_torsion_atom_site_label_4
_geom_torsion
_geom_torsion_site_symmetry_1
_geom_torsion_site_symmetry_2
_geom_torsion_site_symmetry_3
_geom_torsion_site_symmetry_4
O1 C2 C3 C4 0.4(5) . . . .
C15 C2 C3 C4 179.1(3) . . . .
O1 C2 C3 C8 -178.9(3) . . . .
C15 C2 C3 C8 -0.2(4) . . . .
C8 C3 C4 C5 0.1(4) . . . .
C2 C3 C4 C5 -179.3(3) . . . .
C3 C4 C5 C6 0.0(5) . . . .
C4 C5 C6 N7 -0.4(5) . . . .
C5 C6 N7 C8 0.6(5) . . . .
C6 N7 C8 O2 179.9(3) . . . .
C6 N7 C8 C3 -0.5(5) . . . .
C4 C3 C8 N7 0.2(5) . . . .
C2 C3 C8 N7 179.5(3) . . . .
C4 C3 C8 O2 179.7(3) . . . .
C2 C3 C8 O2 -0.9(5) . . . .
N7 C8 O2 C10 -177.7(2) . . . .
C3 C8 O2 C10 2.6(4) . . . .
C8 O2 C10 N11 177.7(3) . . . .
C8 O2 C10 C15 -3.3(4) . . . .
O2 C10 N11 C12 178.2(3) . . . .
C15 C10 N11 C12 -0.7(5) . . . .
C10 N11 C12 C13 1.4(5) . . . .
N11 C12 C13 C14 -1.1(5) . . . .
C12 C13 C14 C15 0.1(5) . . . .
N11 C10 C15 C14 -0.2(5) . . . .
O2 C10 C15 C14 -179.0(3) . . . .
N11 C10 C15 C2 -179.0(3) . . . .
O2 C10 C15 C2 2.2(4) . . . .
C13 C14 C15 C10 0.5(4) . . . .
C13 C14 C15 C2 179.3(3) . . . .
O1 C2 C15 C10 178.3(3) . . . .
C3 C2 C15 C10 -0.4(4) . . . .
O1 C2 C15 C14 -0.4(5) . . . .
C3 C2 C15 C14 -179.1(3) . . . .
O21 C22 C23 C28 -179.2(3) . . . .
C35 C22 C23 C28 0.4(4) . . . .
O21 C22 C23 C24 0.2(5) . . . .
C35 C22 C23 C24 179.8(3) . . . .
C28 C23 C24 C25 0.8(4) . . . .
C22 C23 C24 C25 -178.7(3) . . . .
C23 C24 C25 C26 -1.0(5) . . . .
C24 C25 C26 N27 0.7(5) . . . .
C25 C26 N27 C28 -0.2(5) . . . .
C26 N27 C28 O29 179.6(3) . . . .
C26 N27 C28 C23 0.0(4) . . . .
C24 C23 C28 N27 -0.2(5) . . . .
C22 C23 C28 N27 179.2(3) . . . .
C24 C23 C28 O29 -179.9(3) . . . .
C22 C23 C28 O29 -0.4(4) . . . .
N27 C28 O29 C30 -179.9(3) . . . .
C23 C28 O29 C30 -0.2(4) . . . .
C28 O29 C30 N31 -179.4(3) . . . .
C28 O29 C30 C35 1.0(4) . . . .
O29 C30 N31 C32 -179.5(3) . . . .
C35 C30 N31 C32 0.2(4) . . . .
C30 N31 C32 C33 0.6(5) . . . .
N31 C32 C33 C34 -1.1(5) . . . .
C32 C33 C34 C35 0.8(5) . . . .
N31 C30 C35 C34 -0.5(4) . . . .
O29 C30 C35 C34 179.1(3) . . . .
N31 C30 C35 C22 179.4(3) . . . .
O29 C30 C35 C22 -1.0(4) . . . .
C33 C34 C35 C30 -0.1(4) . . . .
C33 C34 C35 C22 -179.9(3) . . . .
O21 C22 C35 C30 179.9(3) . . . .
C23 C22 C35 C30 0.3(4) . . . .
O21 C22 C35 C34 -0.3(5) . . . .
C23 C22 C35 C34 -179.8(3) . . . .
